data_2020103
loop_
_publ_author_name
'Xi, Teng'
'Li, Jie'
'Yan, Biao'
'Yang, Mingyan'
'Song, Jirong'
'Ma, Haixia'

_publ_section_title
;
 A new Co^II^ complex of diniconazole: synthesis, crystal structure and
 antifungal activity
;
_journal_coeditor_code LF3016
_journal_issue 10
_journal_name_full 'Acta Crystallographica Section C'
_journal_page_first
;
;
_journal_paper_doi 10.1107/S2053229615016241
_journal_volume 71
_journal_year 2015
_chemical_formula_iupac '[Co (C15 H17 Cl2 N3 O1)3 (H2 O1)2] (N1 O3)2, 2H2 O1'
_chemical_formula_moiety 'C60 H72 Cl8 Co N12 O6 2+, 2(N1 O3 -), 2(H2 O1)'
_chemical_formula_sum 'C60 H76 Cl8 Co N14 O14'
_chemical_formula_weight 1559.87
_chemical_name_systematic
'Diaqua[1-(2,4-dichlorophenyl)-4,4-dimethyl-2-(1<i>H</i>-1,2,4-triazol-1-yl-\k<i>N</i>^4^)pent-1-en-3-ol]cobalt(II) dinitrate dihydrate'
_space_group_crystal_system triclinic
_space_group_IT_number 2
_space_group_name_Hall '-P 1'
_space_group_name_H-M_alt 'P -1'
_symmetry_space_group_name_Hall '-P 1'
_symmetry_space_group_name_H-M 'P -1'
_atom_sites_solution_hydrogens mixed
_audit_creation_method SHELXL2014/7
_cell_angle_alpha 100.7750(10)
_cell_angle_beta 98.3230(10)
_cell_angle_gamma 99.4640(10)
_cell_formula_units_Z 1
_cell_length_a 7.7531(10)
_cell_length_b 15.2639(19)
_cell_length_c 16.290(2)
_cell_measurement_reflns_used 7521
_cell_measurement_temperature 153(2)
_cell_measurement_theta_max 25.22
_cell_measurement_theta_min 2.59
_cell_volume 1837.1(4)
_computing_cell_refinement
;
SAINT (Bruker, 2008)
;
_computing_data_collection
;
APEX2 (Bruker, 2008)
;
_computing_data_reduction
;
SAINT (Bruker, 2008)
;
_computing_molecular_graphics
;
SHELXTL (Sheldrick, 2008)
;
_computing_publication_material
;
SHELXTL (Sheldrick, 2008)
;
_computing_structure_refinement
;
SHELXL2014 (Sheldrick, 2015)
;
_computing_structure_solution
;
SHELXS97 (Sheldrick, 2008)
;
_diffrn_ambient_temperature 153(2)
_diffrn_measured_fraction_theta_full 0.965
_diffrn_measured_fraction_theta_max 0.965
_diffrn_measurement_device_type 'Bruker APEXII CCD'
_diffrn_measurement_method '\f and \w scans'
_diffrn_radiation_type MoK\a
_diffrn_radiation_wavelength 0.71073
_diffrn_reflns_av_R_equivalents 0.0192
_diffrn_reflns_limit_h_max 9
_diffrn_reflns_limit_h_min -9
_diffrn_reflns_limit_k_max 15
_diffrn_reflns_limit_k_min -18
_diffrn_reflns_limit_l_max 19
_diffrn_reflns_limit_l_min -19
_diffrn_reflns_number 11518
_diffrn_reflns_theta_full 25.000
_diffrn_reflns_theta_max 25.000
_diffrn_reflns_theta_min 1.294
_exptl_absorpt_coefficient_mu 0.593
_exptl_absorpt_correction_T_max 0.9219
_exptl_absorpt_correction_T_min 0.8411
_exptl_absorpt_correction_type multi-scan
_exptl_absorpt_process_details
;
(SADABS; Sheldrick, 2000)
;
_exptl_crystal_colour red
_exptl_crystal_density_diffrn 1.410
_exptl_crystal_density_method 'not measured'
_exptl_crystal_description block
_exptl_crystal_F_000 809
_exptl_crystal_size_max 0.250
_exptl_crystal_size_mid 0.250
_exptl_crystal_size_min 0.200
_refine_diff_density_max 0.519
_refine_diff_density_min -0.421
_refine_ls_extinction_method none
_refine_ls_goodness_of_fit_ref 1.106
_refine_ls_hydrogen_treatment constr
_refine_ls_matrix_type full
_refine_ls_number_parameters 447
_refine_ls_number_reflns 6247
_refine_ls_number_restraints 0
_refine_ls_restrained_S_all 1.106
_refine_ls_R_factor_all 0.0402
_refine_ls_R_factor_gt 0.0341
_refine_ls_shift/su_max 0.001
_refine_ls_shift/su_mean 0.000
_refine_ls_structure_factor_coef Fsqd
_refine_ls_weighting_details 'w=1/[\s^2^(Fo^2^)+(0.0934P)^2^+0.6388P] where P=(Fo^2^+2Fc^2^)/3'
_refine_ls_weighting_scheme calc
_refine_ls_wR_factor_gt 0.1149
_refine_ls_wR_factor_ref 0.1339
_reflns_number_gt 5614
_reflns_number_total 6247
_reflns_threshold_expression I>2\s(I)
_cod_data_source_file lf3016sup1.cif
_cod_data_source_block I
_cod_original_cell_volume 1837.2(4)
_cod_database_code 2020103
_shelx_space_group_comment
;
The symmetry employed for this shelxl refinement is uniquely defined
by the following loop, which should always be used as a source of
symmetry information in preference to the above space-group names.
They are only intended as comments.
;
_shelx_estimated_absorpt_t_min 0.866
_shelx_estimated_absorpt_t_max 0.891

loop_
_space_group_symop_operation_xyz
'x, y, z'
'-x, -y, -z'

loop_
_atom_site_type_symbol
_atom_site_label
_atom_site_fract_x
_atom_site_fract_y
_atom_site_fract_z
_atom_site_U_iso_or_equiv
_atom_site_adp_type
_atom_site_calc_flag
_atom_site_occupancy
Co Co1 0.5000 1.0000 0.5000 0.00909(14) Uani d 1
C C1 0.6264(4) 0.9043(2) 0.65000(17) 0.0303(7) Uani d 1
H H1A 0.7317 0.8962 0.6286 0.036 Uiso calc 1
C C2 0.3811(3) 0.94304(15) 0.66178(13) 0.0118(4) Uani d 1
H H2 0.2759 0.9671 0.6537 0.014 Uiso calc 1
C C3 0.3372(3) 0.88126(16) 0.79238(14) 0.0145(5) Uani d 1
C C4 0.1461(3) 0.83060(16) 0.76534(14) 0.0157(5) Uani d 1
H H4 0.0894 0.8366 0.8170 0.019 Uiso calc 1
C C5 0.1242(4) 0.72775(18) 0.72694(16) 0.0270(6) Uani d 1
C C6 0.2166(5) 0.6835(2) 0.79392(19) 0.0434(9) Uani d 1
H H6A 0.1887 0.6172 0.7740 0.065 Uiso calc 1
H H6B 0.1744 0.6999 0.8475 0.065 Uiso calc 1
H H6C 0.3455 0.7051 0.8029 0.065 Uiso calc 1
C C7 0.2035(4) 0.7090(2) 0.64591(17) 0.0336(7) Uani d 1
H H7A 0.1647 0.6446 0.6179 0.050 Uiso calc 1
H H7B 0.3336 0.7237 0.6607 0.050 Uiso calc 1
H H7C 0.1630 0.7466 0.6074 0.050 Uiso calc 1
C C8 -0.0745(5) 0.6873(2) 0.70692(19) 0.0421(8) Uani d 1
H H8A -0.1334 0.7150 0.6639 0.063 Uiso calc 1
H H8B -0.1249 0.6994 0.7587 0.063 Uiso calc 1
H H8C -0.0929 0.6215 0.6853 0.063 Uiso calc 1
C C9 0.4379(3) 0.90384(16) 0.86923(14) 0.0155(5) Uani d 1
H H9 0.5568 0.9338 0.8719 0.019 Uiso calc 1
C C10 0.3917(3) 0.88912(16) 0.95151(14) 0.0147(5) Uani d 1
C C11 0.5142(3) 0.86083(16) 1.00818(14) 0.0148(5) Uani d 1
C C12 0.4865(3) 0.85147(16) 1.08831(14) 0.0172(5) Uani d 1
H H12 0.5719 0.8326 1.1256 0.021 Uiso calc 1
C C13 0.3304(3) 0.87047(16) 1.11251(14) 0.0170(5) Uani d 1
C C14 0.2043(3) 0.89892(17) 1.05952(15) 0.0189(5) Uani d 1
H H14 0.0977 0.9112 1.0773 0.023 Uiso calc 1
C C15 0.2372(3) 0.90899(17) 0.98010(14) 0.0163(5) Uani d 1
H H15 0.1529 0.9299 0.9440 0.020 Uiso calc 1
C C16 0.3034(3) 0.79554(17) 0.40723(15) 0.0179(5) Uani d 1
H H16 0.1975 0.8016 0.4288 0.021 Uiso calc 1
C C17 0.5638(3) 0.82775(15) 0.38400(13) 0.0110(4) Uani d 1
H H17 0.6806 0.8580 0.3830 0.013 Uiso calc 1
C C18 0.5719(3) 0.67761(15) 0.29394(14) 0.0115(4) Uani d 1
C C19 0.7407(3) 0.65722(16) 0.34029(14) 0.0142(5) Uani d 1
H H19 0.7964 0.6221 0.2968 0.017 Uiso calc 1
C C20 0.7090(3) 0.59912(17) 0.40727(15) 0.0206(5) Uani d 1
C C21 0.5761(4) 0.5113(2) 0.36356(19) 0.0341(7) Uani d 1
H H21A 0.6119 0.4842 0.3108 0.051 Uiso calc 1
H H21B 0.4573 0.5250 0.3505 0.051 Uiso calc 1
H H21C 0.5739 0.4683 0.4014 0.051 Uiso calc 1
C C22 0.6411(4) 0.6482(2) 0.48326(16) 0.0294(6) Uani d 1
H H22A 0.5175 0.6532 0.4654 0.044 Uiso calc 1
H H22B 0.7148 0.7092 0.5048 0.044 Uiso calc 1
H H22C 0.6475 0.6136 0.5282 0.044 Uiso calc 1
C C23 0.8880(4) 0.5751(2) 0.43833(19) 0.0328(7) Uani d 1
H H23A 0.8741 0.5381 0.4809 0.049 Uiso calc 1
H H23B 0.9758 0.6311 0.4637 0.049 Uiso calc 1
H H23C 0.9285 0.5407 0.3902 0.049 Uiso calc 1
C C24 0.4904(3) 0.63855(16) 0.21504(14) 0.0130(5) Uani d 1
H H24 0.3813 0.6545 0.1946 0.016 Uiso calc 1
C C25 0.5596(3) 0.57148(16) 0.15680(13) 0.0130(5) Uani d 1
C C26 0.7277(3) 0.59408(16) 0.13553(14) 0.0153(5) Uani d 1
H H26 0.7959 0.6538 0.1571 0.018 Uiso calc 1
C C27 0.7968(3) 0.53066(17) 0.08340(14) 0.0165(5) Uani d 1
H H27 0.9113 0.5466 0.0697 0.020 Uiso calc 1
C C28 0.6960(3) 0.44438(16) 0.05196(13) 0.0138(5) Uani d 1
C C29 0.5258(3) 0.41947(16) 0.06892(13) 0.0141(5) Uani d 1
H H29 0.4565 0.3603 0.0457 0.017 Uiso calc 1
C C30 0.4617(3) 0.48469(16) 0.12111(13) 0.0138(5) Uani d 1
Cl Cl1 0.70903(7) 0.83417(4) 0.97719(4) 0.02122(17) Uani d 1
Cl Cl2 0.29313(9) 0.85886(5) 1.21322(4) 0.03050(19) Uani d 1
Cl Cl3 0.24889(7) 0.45335(4) 0.14305(4) 0.02130(16) Uani d 1
Cl Cl4 0.78125(8) 0.36329(4) -0.01189(3) 0.01948(16) Uani d 1
N N1 0.5035(3) 0.94583(14) 0.61250(11) 0.0145(4) Uani d 1
N N2 0.5881(3) 0.87659(19) 0.71783(15) 0.0310(6) Uani d 1
N N3 0.4279(3) 0.90141(14) 0.72450(12) 0.0156(4) Uani d 1
N N4 0.4493(2) 0.86427(13) 0.42538(11) 0.0130(4) Uani d 1
N N5 0.3213(3) 0.72005(14) 0.35739(13) 0.0184(4) Uani d 1
N N6 0.4913(2) 0.74239(13) 0.34401(11) 0.0117(4) Uani d 1
N N7 0.9032(3) 0.90243(14) 0.26049(12) 0.0171(4) Uani d 1
O O1 0.0492(2) 0.87034(11) 0.70514(10) 0.0156(3) Uani d 1
H H1 0.0394 0.9226 0.7289 0.023 Uiso calc 1
O O2 0.8654(2) 0.73935(11) 0.38016(10) 0.0148(3) Uani d 1
H H2A 0.8859 0.7702 0.3437 0.022 Uiso calc 1
O O3W 0.22767(19) 0.99713(11) 0.49560(10) 0.0137(3) Uani d 1
O O4 0.8594(3) 0.81795(12) 0.23708(11) 0.0257(4) Uani d 1
O O5 0.9065(2) 0.95174(12) 0.20692(11) 0.0231(4) Uani d 1
O O6 0.9416(2) 0.93801(12) 0.33846(10) 0.0199(4) Uani d 1
O O7W 0.9712(2) 0.86915(11) 0.53178(10) 0.0166(4) Uani d 1
H H1W 0.1507 0.9546 0.4995 0.025 Uiso d 1
H H2W 0.1575 1.0289 0.4784 0.025 Uiso d 1
H H3W 0.9931 0.8539 0.5788 0.025 Uiso d 1
H H4W 0.9314 0.8207 0.4927 0.025 Uiso d 1

loop_
_atom_site_aniso_label
_atom_site_aniso_U_11
_atom_site_aniso_U_22
_atom_site_aniso_U_33
_atom_site_aniso_U_12
_atom_site_aniso_U_13
_atom_site_aniso_U_23
Co1 0.0110(2) 0.0103(2) 0.0069(2) 0.00484(17) 0.00184(16) 0.00155(17)
C1 0.0257(14) 0.052(2) 0.0273(14) 0.0248(13) 0.0130(11) 0.0241(14)
C2 0.0153(11) 0.0119(11) 0.0085(10) 0.0037(9) 0.0009(8) 0.0028(8)
C3 0.0208(12) 0.0116(12) 0.0134(11) 0.0048(9) 0.0051(9) 0.0059(9)
C4 0.0219(12) 0.0173(13) 0.0073(10) 0.0011(10) 0.0005(9) 0.0053(9)
C5 0.0481(17) 0.0155(14) 0.0136(12) 0.0021(12) -0.0056(11) 0.0058(10)
C6 0.080(2) 0.0177(15) 0.0255(15) 0.0061(15) -0.0149(15) 0.0095(12)
C7 0.060(2) 0.0175(15) 0.0210(13) 0.0156(14) -0.0017(13) -0.0011(11)
C8 0.060(2) 0.0228(16) 0.0291(15) -0.0194(14) -0.0093(14) 0.0071(13)
C9 0.0175(11) 0.0141(12) 0.0155(11) 0.0023(9) 0.0020(9) 0.0060(9)
C10 0.0186(11) 0.0107(12) 0.0112(11) -0.0009(9) -0.0024(9) 0.0004(9)
C11 0.0157(11) 0.0116(12) 0.0142(11) -0.0002(9) -0.0010(9) 0.0008(9)
C12 0.0234(12) 0.0129(12) 0.0118(11) 0.0027(10) -0.0046(9) 0.0010(9)
C13 0.0263(12) 0.0145(12) 0.0083(10) 0.0020(10) 0.0004(9) 0.0015(9)
C14 0.0218(12) 0.0184(13) 0.0138(11) 0.0030(10) 0.0011(9) -0.0006(10)
C15 0.0193(11) 0.0154(12) 0.0112(11) 0.0019(9) -0.0039(9) 0.0018(9)
C16 0.0133(11) 0.0185(13) 0.0199(12) 0.0028(9) 0.0044(9) -0.0015(10)
C17 0.0135(10) 0.0112(11) 0.0091(10) 0.0039(9) 0.0026(8) 0.0028(9)
C18 0.0139(10) 0.0096(11) 0.0123(10) 0.0044(9) 0.0030(9) 0.0031(9)
C19 0.0154(11) 0.0116(12) 0.0130(11) 0.0045(9) -0.0024(9) -0.0017(9)
C20 0.0253(13) 0.0164(13) 0.0191(12) 0.0037(10) -0.0041(10) 0.0073(10)
C21 0.0457(17) 0.0191(15) 0.0331(15) -0.0037(13) -0.0060(13) 0.0135(12)
C22 0.0388(15) 0.0316(16) 0.0194(13) 0.0028(13) 0.0046(11) 0.0137(12)
C23 0.0386(16) 0.0256(16) 0.0326(15) 0.0110(13) -0.0101(12) 0.0112(12)
C24 0.0141(10) 0.0107(11) 0.0140(11) 0.0028(9) 0.0013(9) 0.0025(9)
C25 0.0167(11) 0.0139(12) 0.0080(10) 0.0050(9) -0.0004(8) 0.0019(9)
C26 0.0195(12) 0.0118(12) 0.0113(11) 0.0003(9) 0.0005(9) -0.0015(9)
C27 0.0157(11) 0.0201(13) 0.0139(11) 0.0036(10) 0.0035(9) 0.0036(10)
C28 0.0209(11) 0.0138(12) 0.0084(10) 0.0081(9) 0.0029(9) 0.0023(9)
C29 0.0198(11) 0.0095(12) 0.0112(11) 0.0011(9) -0.0009(9) 0.0022(9)
C30 0.0170(11) 0.0155(12) 0.0090(10) 0.0028(9) 0.0007(8) 0.0042(9)
Cl1 0.0187(3) 0.0262(4) 0.0202(3) 0.0073(2) 0.0021(2) 0.0072(2)
Cl2 0.0397(4) 0.0466(5) 0.0126(3) 0.0198(3) 0.0076(3) 0.0126(3)
Cl3 0.0182(3) 0.0210(3) 0.0227(3) -0.0009(2) 0.0063(2) 0.0021(2)
Cl4 0.0265(3) 0.0157(3) 0.0162(3) 0.0079(2) 0.0054(2) -0.0012(2)
N1 0.0174(9) 0.0175(11) 0.0115(9) 0.0078(8) 0.0039(7) 0.0059(8)
N2 0.0264(12) 0.0546(17) 0.0294(12) 0.0266(11) 0.0147(10) 0.0285(12)
N3 0.0173(9) 0.0195(11) 0.0133(9) 0.0087(8) 0.0039(8) 0.0065(8)
N4 0.0145(9) 0.0136(10) 0.0109(9) 0.0051(8) 0.0015(7) 0.0010(8)
N5 0.0146(10) 0.0180(11) 0.0206(10) 0.0021(8) 0.0050(8) -0.0012(8)
N6 0.0121(9) 0.0116(10) 0.0109(9) 0.0028(7) 0.0015(7) 0.0010(7)
N7 0.0170(10) 0.0159(11) 0.0183(10) 0.0040(8) 0.0038(8) 0.0020(8)
O1 0.0188(8) 0.0142(9) 0.0131(8) 0.0037(7) 0.0001(6) 0.0031(7)
O2 0.0152(8) 0.0132(9) 0.0134(8) 0.0006(6) -0.0006(6) 0.0009(6)
O3W 0.0122(7) 0.0157(9) 0.0154(8) 0.0055(6) 0.0026(6) 0.0062(7)
O4 0.0397(11) 0.0114(10) 0.0229(9) -0.0001(8) 0.0071(8) -0.0004(7)
O5 0.0354(10) 0.0186(10) 0.0165(8) 0.0057(8) 0.0043(7) 0.0064(7)
O6 0.0256(9) 0.0210(10) 0.0107(8) 0.0034(7) 0.0007(7) 0.0006(7)
O7W 0.0211(8) 0.0137(9) 0.0134(8) 0.0032(7) -0.0007(6) 0.0018(7)

loop_
_atom_type_symbol
_atom_type_description
_atom_type_scat_dispersion_real
_atom_type_scat_dispersion_imag
_atom_type_scat_source
C C 0.0033 0.0016 'International Tables Vol C Tables 4.2.6.8 and 6.1.1.4'
H H 0.0000 0.0000 'International Tables Vol C Tables 4.2.6.8 and 6.1.1.4'
N N 0.0061 0.0033 'International Tables Vol C Tables 4.2.6.8 and 6.1.1.4'
O O 0.0106 0.0060 'International Tables Vol C Tables 4.2.6.8 and 6.1.1.4'
Cl Cl 0.1484 0.1585 'International Tables Vol C Tables 4.2.6.8 and 6.1.1.4'
Co Co 0.3494 0.9721 'International Tables Vol C Tables 4.2.6.8 and 6.1.1.4'

loop_
_geom_angle_atom_site_label_1
_geom_angle_atom_site_label_2
_geom_angle_atom_site_label_3
_geom_angle_site_symmetry_1
_geom_angle_site_symmetry_3
_geom_angle
_geom_angle_publ_flag
O3W Co1 O3W 2_676 . 180.0 y
O3W Co1 N4 2_676 . 88.38(7) y
O3W Co1 N4 . . 91.62(7) y
O3W Co1 N4 2_676 2_676 91.62(7) ?
O3W Co1 N4 . 2_676 88.38(7) ?
N4 Co1 N4 . 2_676 180.0 y
O3W Co1 N1 2_676 2_676 88.41(7) y
O3W Co1 N1 . 2_676 91.59(7) y
N4 Co1 N1 . 2_676 90.77(7) y
N4 Co1 N1 2_676 2_676 89.23(7) ?
O3W Co1 N1 2_676 . 91.59(7) ?
O3W Co1 N1 . . 88.41(7) ?
N4 Co1 N1 . . 89.23(7) y
N4 Co1 N1 2_676 . 90.77(7) ?
N1 Co1 N1 2_676 . 180.0 y
N2 C1 N1 . . 114.8(2) ?
N2 C1 H1A . . 122.6 ?
N1 C1 H1A . . 122.6 ?
N1 C2 N3 . . 110.00(19) ?
N1 C2 H2 . . 125.0 ?
N3 C2 H2 . . 125.0 ?
C9 C3 N3 . . 115.0(2) ?
C9 C3 C4 . . 128.9(2) ?
N3 C3 C4 . . 115.84(19) ?
O1 C4 C3 . . 111.01(18) ?
O1 C4 C5 . . 108.31(18) ?
C3 C4 C5 . . 114.5(2) ?
O1 C4 H4 . . 107.6 ?
C3 C4 H4 . . 107.6 ?
C5 C4 H4 . . 107.6 ?
C8 C5 C7 . . 109.6(2) ?
C8 C5 C6 . . 109.4(2) ?
C7 C5 C6 . . 109.1(3) ?
C8 C5 C4 . . 107.3(2) ?
C7 C5 C4 . . 112.9(2) ?
C6 C5 C4 . . 108.5(2) ?
C5 C6 H6A . . 109.5 ?
C5 C6 H6B . . 109.5 ?
H6A C6 H6B . . 109.5 ?
C5 C6 H6C . . 109.5 ?
H6A C6 H6C . . 109.5 ?
H6B C6 H6C . . 109.5 ?
C5 C7 H7A . . 109.5 ?
C5 C7 H7B . . 109.5 ?
H7A C7 H7B . . 109.5 ?
C5 C7 H7C . . 109.5 ?
H7A C7 H7C . . 109.5 ?
H7B C7 H7C . . 109.5 ?
C5 C8 H8A . . 109.5 ?
C5 C8 H8B . . 109.5 ?
H8A C8 H8B . . 109.5 ?
C5 C8 H8C . . 109.5 ?
H8A C8 H8C . . 109.5 ?
H8B C8 H8C . . 109.5 ?
C3 C9 C10 . . 129.4(2) ?
C3 C9 H9 . . 115.3 ?
C10 C9 H9 . . 115.3 ?
C15 C10 C11 . . 116.8(2) ?
C15 C10 C9 . . 123.8(2) ?
C11 C10 C9 . . 119.1(2) ?
C12 C11 C10 . . 122.7(2) ?
C12 C11 Cl1 . . 117.65(17) ?
C10 C11 Cl1 . . 119.65(18) ?
C11 C12 C13 . . 117.9(2) ?
C11 C12 H12 . . 121.0 ?
C13 C12 H12 . . 121.0 ?
C12 C13 C14 . . 122.1(2) ?
C12 C13 Cl2 . . 118.53(18) ?
C14 C13 Cl2 . . 119.36(19) ?
C15 C14 C13 . . 118.6(2) ?
C15 C14 H14 . . 120.7 ?
C13 C14 H14 . . 120.7 ?
C14 C15 C10 . . 121.8(2) ?
C14 C15 H15 . . 119.1 ?
C10 C15 H15 . . 119.1 ?
N5 C16 N4 . . 114.7(2) ?
N5 C16 H16 . . 122.7 ?
N4 C16 H16 . . 122.7 ?
N4 C17 N6 . . 110.0(2) ?
N4 C17 H17 . . 125.0 ?
N6 C17 H17 . . 125.0 ?
C24 C18 N6 . . 118.52(19) ?
C24 C18 C19 . . 126.3(2) ?
N6 C18 C19 . . 115.14(18) ?
O2 C19 C18 . . 110.95(18) ?
O2 C19 C20 . . 109.13(18) ?
C18 C19 C20 . . 114.18(19) ?
O2 C19 H19 . . 107.4 ?
C18 C19 H19 . . 107.4 ?
C20 C19 H19 . . 107.4 ?
C22 C20 C21 . . 109.7(2) ?
C22 C20 C23 . . 109.4(2) ?
C21 C20 C23 . . 108.9(2) ?
C22 C20 C19 . . 113.5(2) ?
C21 C20 C19 . . 108.5(2) ?
C23 C20 C19 . . 106.7(2) ?
C20 C21 H21A . . 109.5 ?
C20 C21 H21B . . 109.5 ?
H21A C21 H21B . . 109.5 ?
C20 C21 H21C . . 109.5 ?
H21A C21 H21C . . 109.5 ?
H21B C21 H21C . . 109.5 ?
C20 C22 H22A . . 109.5 ?
C20 C22 H22B . . 109.5 ?
H22A C22 H22B . . 109.5 ?
C20 C22 H22C . . 109.5 ?
H22A C22 H22C . . 109.5 ?
H22B C22 H22C . . 109.5 ?
C20 C23 H23A . . 109.5 ?
C20 C23 H23B . . 109.5 ?
H23A C23 H23B . . 109.5 ?
C20 C23 H23C . . 109.5 ?
H23A C23 H23C . . 109.5 ?
H23B C23 H23C . . 109.5 ?
C18 C24 C25 . . 123.9(2) ?
C18 C24 H24 . . 118.0 ?
C25 C24 H24 . . 118.0 ?
C30 C25 C26 . . 117.4(2) ?
C30 C25 C24 . . 121.8(2) ?
C26 C25 C24 . . 120.8(2) ?
C27 C26 C25 . . 121.3(2) ?
C27 C26 H26 . . 119.3 ?
C25 C26 H26 . . 119.3 ?
C28 C27 C26 . . 118.8(2) ?
C28 C27 H27 . . 120.6 ?
C26 C27 H27 . . 120.6 ?
C27 C28 C29 . . 122.1(2) ?
C27 C28 Cl4 . . 119.58(18) ?
C29 C28 Cl4 . . 118.30(18) ?
C30 C29 C28 . . 117.3(2) ?
C30 C29 H29 . . 121.3 ?
C28 C29 H29 . . 121.3 ?
C25 C30 C29 . . 123.0(2) ?
C25 C30 Cl3 . . 119.58(18) ?
C29 C30 Cl3 . . 117.40(18) ?
C2 N1 C1 . . 102.96(18) ?
C2 N1 Co1 . . 127.58(15) ?
C1 N1 Co1 . . 129.45(16) ?
C1 N2 N3 . . 102.70(19) ?
C2 N3 N2 . . 109.57(18) ?
C2 N3 C3 . . 130.27(19) ?
N2 N3 C3 . . 120.17(18) ?
C17 N4 C16 . . 102.98(19) ?
C17 N4 Co1 . . 124.96(16) ?
C16 N4 Co1 . . 132.05(15) ?
C16 N5 N6 . . 101.95(19) ?
C17 N6 N5 . . 110.42(18) ?
C17 N6 C18 . . 128.02(18) ?
N5 N6 C18 . . 121.55(18) ?
O4 N7 O5 . . 120.6(2) ?
O4 N7 O6 . . 119.4(2) ?
O5 N7 O6 . . 120.0(2) ?
C4 O1 H1 . . 109.5 ?
C19 O2 H2A . . 109.5 ?
Co1 O3W H1W . . 127.8 ?
Co1 O3W H2W . . 134.2 ?
H1W O3W H2W . . 96.5 ?
H3W O7W H4W . . 108.6 ?

loop_
_geom_bond_atom_site_label_1
_geom_bond_atom_site_label_2
_geom_bond_site_symmetry_2
_geom_bond_distance
_geom_bond_publ_flag
Co1 O3W 2_676 2.0951(15) ?
Co1 O3W . 2.0952(15) y
Co1 N4 . 2.1392(19) y
Co1 N4 2_676 2.1393(19) ?
Co1 N1 2_676 2.1454(18) y
Co1 N1 . 2.1454(18) ?
C1 N2 . 1.310(3) ?
C1 N1 . 1.363(3) ?
C1 H1A . 0.9500 ?
C2 N1 . 1.329(3) ?
C2 N3 . 1.338(3) ?
C2 H2 . 0.9500 ?
C3 C9 . 1.328(3) ?
C3 N3 . 1.447(3) ?
C3 C4 . 1.515(3) ?
C4 O1 . 1.433(3) ?
C4 C5 . 1.549(4) ?
C4 H4 . 1.0000 ?
C5 C8 . 1.526(4) ?
C5 C7 . 1.534(4) ?
C5 C6 . 1.539(3) ?
C6 H6A . 0.9800 ?
C6 H6B . 0.9800 ?
C6 H6C . 0.9800 ?
C7 H7A . 0.9800 ?
C7 H7B . 0.9800 ?
C7 H7C . 0.9800 ?
C8 H8A . 0.9800 ?
C8 H8B . 0.9800 ?
C8 H8C . 0.9800 ?
C9 C10 . 1.483(3) ?
C9 H9 . 0.9500 ?
C10 C15 . 1.404(3) ?
C10 C11 . 1.404(3) ?
C11 C12 . 1.383(3) ?
C11 Cl1 . 1.746(2) ?
C12 C13 . 1.384(4) ?
C12 H12 . 0.9500 ?
C13 C14 . 1.387(3) ?
C13 Cl2 . 1.742(2) ?
C14 C15 . 1.385(3) ?
C14 H14 . 0.9500 ?
C15 H15 . 0.9500 ?
C16 N5 . 1.320(3) ?
C16 N4 . 1.365(3) ?
C16 H16 . 0.9500 ?
C17 N4 . 1.323(3) ?
C17 N6 . 1.332(3) ?
C17 H17 . 0.9500 ?
C18 C24 . 1.327(3) ?
C18 N6 . 1.443(3) ?
C18 C19 . 1.521(3) ?
C19 O2 . 1.430(3) ?
C19 C20 . 1.551(3) ?
C19 H19 . 1.0000 ?
C20 C22 . 1.531(4) ?
C20 C21 . 1.531(4) ?
C20 C23 . 1.533(4) ?
C21 H21A . 0.9800 ?
C21 H21B . 0.9800 ?
C21 H21C . 0.9800 ?
C22 H22A . 0.9800 ?
C22 H22B . 0.9800 ?
C22 H22C . 0.9800 ?
C23 H23A . 0.9800 ?
C23 H23B . 0.9800 ?
C23 H23C . 0.9800 ?
C24 C25 . 1.483(3) ?
C24 H24 . 0.9500 ?
C25 C30 . 1.387(3) ?
C25 C26 . 1.402(3) ?
C26 C27 . 1.393(3) ?
C26 H26 . 0.9500 ?
C27 C28 . 1.379(4) ?
C27 H27 . 0.9500 ?
C28 C29 . 1.393(3) ?
C28 Cl4 . 1.743(2) ?
C29 C30 . 1.389(3) ?
C29 H29 . 0.9500 ?
C30 Cl3 . 1.748(2) ?
N2 N3 . 1.370(3) ?
N5 N6 . 1.365(3) ?
N7 O4 . 1.248(3) ?
N7 O5 . 1.255(3) ?
N7 O6 . 1.255(3) ?
O1 H1 . 0.8400 ?
O2 H2A . 0.8400 ?
O3W H1W . 0.8252 ?
O3W H2W . 0.8390 ?
O7W H3W . 0.8438 ?
O7W H4W . 0.8597 ?

loop_
_geom_hbond_atom_site_label_D
_geom_hbond_atom_site_label_H
_geom_hbond_atom_site_label_A
_geom_hbond_site_symmetry_A
_geom_hbond_distance_DH
_geom_hbond_distance_HA
_geom_hbond_distance_DA
_geom_hbond_angle_DHA
_geom_hbond_publ_flag
O1 H1 O5 2_676 0.840 1.951 2.764(3) 162.86 yes
O1 H1 O6 2_676 0.840 2.563 3.129(4) 125.78 yes
O1 H1 N7 2_676 0.840 2.602 3.357(4) 150.23 yes
O2 H2A O4 . 0.840 2.003 2.812(3) 161.33 yes
O2 H2A O6 . 0.840 2.547 3.210(4) 136.61 yes
O2 H2A N7 . 0.840 2.632 3.438(3) 161.70 yes
O3W H2W O7W 2_676 0.839 2.000 2.814(3) 163.17 yes
O3W H2W O6 1_455 0.839 2.622 3.020(3) 110.54 yes
O3W H1W O7W 1_455 0.825 1.946 2.759(2) 168.18 yes
O7W H3W O1 1_655 0.844 2.000 2.797(4) 157.33 yes
O7W H4W O2 . 0.860 1.958 2.783(3) 160.61 yes

loop_
_geom_torsion_atom_site_label_1
_geom_torsion_atom_site_label_2
_geom_torsion_atom_site_label_3
_geom_torsion_atom_site_label_4
_geom_torsion
C9 C3 C4 O1 139.1(2)
N3 C3 C4 O1 -46.6(3)
C9 C3 C4 C5 -97.9(3)
N3 C3 C4 C5 76.4(2)
O1 C4 C5 C8 -57.9(2)
C3 C4 C5 C8 177.7(2)
O1 C4 C5 C7 63.1(3)
C3 C4 C5 C7 -61.4(3)
O1 C4 C5 C6 -175.9(2)
C3 C4 C5 C6 59.6(3)
N3 C3 C9 C10 -176.7(2)
C4 C3 C9 C10 -2.4(4)
C3 C9 C10 C15 -47.2(4)
C3 C9 C10 C11 138.3(3)
C15 C10 C11 C12 0.7(3)
C9 C10 C11 C12 175.6(2)
C15 C10 C11 Cl1 179.61(18)
C9 C10 C11 Cl1 -5.5(3)
C10 C11 C12 C13 0.4(4)
Cl1 C11 C12 C13 -178.53(19)
C11 C12 C13 C14 -0.6(4)
C11 C12 C13 Cl2 179.91(18)
C12 C13 C14 C15 -0.4(4)
Cl2 C13 C14 C15 179.13(19)
C13 C14 C15 C10 1.6(4)
C11 C10 C15 C14 -1.7(4)
C9 C10 C15 C14 -176.3(2)
C24 C18 C19 O2 131.9(2)
N6 C18 C19 O2 -51.6(2)
C24 C18 C19 C20 -104.3(3)
N6 C18 C19 C20 72.2(3)
O2 C19 C20 C22 58.0(3)
C18 C19 C20 C22 -66.8(3)
O2 C19 C20 C21 -179.7(2)
C18 C19 C20 C21 55.5(3)
O2 C19 C20 C23 -62.6(2)
C18 C19 C20 C23 172.7(2)
N6 C18 C24 C25 179.6(2)
C19 C18 C24 C25 -4.1(4)
C18 C24 C25 C30 121.9(3)
C18 C24 C25 C26 -58.3(3)
C30 C25 C26 C27 -2.6(3)
C24 C25 C26 C27 177.6(2)
C25 C26 C27 C28 0.5(3)
C26 C27 C28 C29 1.7(3)
C26 C27 C28 Cl4 -178.88(16)
C27 C28 C29 C30 -1.6(3)
Cl4 C28 C29 C30 178.95(16)
C26 C25 C30 C29 2.7(3)
C24 C25 C30 C29 -177.5(2)
C26 C25 C30 Cl3 -178.41(17)
C24 C25 C30 Cl3 1.4(3)
C28 C29 C30 C25 -0.6(3)
C28 C29 C30 Cl3 -179.58(16)
N3 C2 N1 C1 -0.6(3)
N3 C2 N1 Co1 178.01(16)
N2 C1 N1 C2 0.1(3)
N2 C1 N1 Co1 -178.5(2)
N1 C1 N2 N3 0.4(4)
N1 C2 N3 N2 0.9(3)
N1 C2 N3 C3 -179.0(2)
C1 N2 N3 C2 -0.8(3)
C1 N2 N3 C3 179.2(2)
C9 C3 N3 C2 -131.9(3)
C4 C3 N3 C2 53.0(3)
C9 C3 N3 N2 48.2(3)
C4 C3 N3 N2 -127.0(2)
N6 C17 N4 C16 -0.3(2)
N6 C17 N4 Co1 179.87(13)
N5 C16 N4 C17 -0.3(3)
N5 C16 N4 Co1 179.47(15)
N4 C16 N5 N6 0.8(3)
N4 C17 N6 N5 0.8(2)
N4 C17 N6 C18 -177.99(19)
C16 N5 N6 C17 -0.9(2)
C16 N5 N6 C18 177.96(19)
C24 C18 N6 C17 -125.4(2)
C19 C18 N6 C17 57.8(3)
C24 C18 N6 N5 55.9(3)
C19 C18 N6 N5 -120.9(2)

_cod_database_fobs_code 2020103
